data_7109655
loop_
_publ_author_name
'Jian Cao'
'Xian Huang'
'Luling Wu'

_publ_section_title
;
 Nickel-catalyzed manipulation of tertiary phosphines via highly selective
 C-P bond cleavage
;
_journal_name_full Chem.Commun.
_journal_page_first 7747
_journal_paper_doi 10.1039/c3cc43640c
_journal_volume 49
_journal_year 2013
_chemical_formula_moiety 'C37 H29 P'
_chemical_formula_sum 'C37 H29 P'
_chemical_formula_weight 504.57
_chemical_name_systematic
;
?
;
_space_group_IT_number 14
_symmetry_cell_setting monoclinic
_symmetry_space_group_name_Hall '-P 2ybc'
_symmetry_space_group_name_H-M 'P 1 21/c 1'
_atom_sites_solution_hydrogens geom
_atom_sites_solution_primary direct
_atom_sites_solution_secondary difmap
_audit_creation_method SHELXL-97
_cell_angle_alpha 90.00
_cell_angle_beta 93.387(3)
_cell_angle_gamma 90.00
_cell_formula_units_Z 4
_cell_length_a 9.8506(5)
_cell_length_b 9.3011(4)
_cell_length_c 29.8411(11)
_cell_measurement_reflns_used 3357
_cell_measurement_temperature 293(2)
_cell_measurement_theta_max 29.5959
_cell_measurement_theta_min 2.9943
_cell_volume 2729.3(2)
_computing_cell_refinement 'CrysAlis PRO (Agilent Technologies, 2011)'
_computing_data_collection 'CrysAlis PRO'
_computing_data_reduction 'CrysAlis PRO'
_computing_molecular_graphics 'OLEX2 (Dolomanov et al., 2009)'
_computing_publication_material OLEX2
_computing_structure_refinement 'SHELXL-97 (Sheldrick, 2008)'
_computing_structure_solution 'SHELXS-97 (Sheldrick, 2008)'
_diffrn_ambient_temperature 293(2)
_diffrn_detector_area_resol_mean 10.3592
_diffrn_measured_fraction_theta_full 0.998
_diffrn_measured_fraction_theta_max 0.998
_diffrn_measurement_device_type 'Xcalibur, Atlas, Gemini ultra'
_diffrn_measurement_method '\w scans'
_diffrn_radiation_monochromator graphite
_diffrn_radiation_source 'fine-focus sealed tube'
_diffrn_radiation_type MoK\a
_diffrn_radiation_wavelength 0.71073
_diffrn_reflns_av_R_equivalents 0.0358
_diffrn_reflns_av_sigmaI/netI 0.0430
_diffrn_reflns_limit_h_max 10
_diffrn_reflns_limit_h_min -11
_diffrn_reflns_limit_k_max 8
_diffrn_reflns_limit_k_min -11
_diffrn_reflns_limit_l_max 35
_diffrn_reflns_limit_l_min -31
_diffrn_reflns_number 15308
_diffrn_reflns_theta_full 25.35
_diffrn_reflns_theta_max 25.35
_diffrn_reflns_theta_min 3.00
_exptl_absorpt_coefficient_mu 0.125
_exptl_absorpt_correction_T_max 0.9634
_exptl_absorpt_correction_T_min 0.9540
_exptl_absorpt_correction_type multi-scan
_exptl_absorpt_process_details
;
CrysAlis PRO (Agilent Technologies, 2011)
;
_exptl_crystal_colour colorless
_exptl_crystal_density_diffrn 1.228
_exptl_crystal_density_method 'not measured'
_exptl_crystal_description block
_exptl_crystal_F_000 1064
_exptl_crystal_size_max 0.38
_exptl_crystal_size_mid 0.32
_exptl_crystal_size_min 0.30
_refine_diff_density_max 0.276
_refine_diff_density_min -0.225
_refine_diff_density_rms 0.036
_refine_ls_extinction_method none
_refine_ls_goodness_of_fit_ref 1.023
_refine_ls_hydrogen_treatment constr
_refine_ls_matrix_type full
_refine_ls_number_parameters 344
_refine_ls_number_reflns 4992
_refine_ls_number_restraints 0
_refine_ls_restrained_S_all 1.023
_refine_ls_R_factor_all 0.0705
_refine_ls_R_factor_gt 0.0458
_refine_ls_shift/su_max 0.001
_refine_ls_shift/su_mean 0.000
_refine_ls_structure_factor_coef Fsqd
_refine_ls_weighting_details 'calc w=1/[\s^2^(Fo^2^)+(0.0399P)^2^+0.7076P] where P=(Fo^2^+2Fc^2^)/3'
_refine_ls_weighting_scheme calc
_refine_ls_wR_factor_gt 0.0982
_refine_ls_wR_factor_ref 0.1100
_reflns_number_gt 3621
_reflns_number_total 4992
_reflns_threshold_expression >2sigma(I)
_cod_data_source_file c3cc43640c.txt
_cod_data_source_block 121123_cj121103_1
_cod_original_sg_symbol_H-M 'P 21/c'
_cod_database_code 7109655

loop_
_symmetry_equiv_pos_as_xyz
'x, y, z'
'-x, y+1/2, -z+1/2'
'-x, -y, -z'
'x, -y-1/2, z-1/2'

loop_
_atom_site_label
_atom_site_type_symbol
_atom_site_fract_x
_atom_site_fract_y
_atom_site_fract_z
_atom_site_U_iso_or_equiv
_atom_site_adp_type
_atom_site_occupancy
_atom_site_symmetry_multiplicity
_atom_site_calc_flag
_atom_site_refinement_flags
P1 P 0.75250(5) 0.14320(6) 0.191840(16) 0.04238(16) Uani 1 1 d .
C1 C 0.3767(2) -0.2086(2) 0.11933(7) 0.0466(5) Uani 1 1 d .
H1 H 0.3456 -0.2227 0.1478 0.056 Uiso 1 1 calc R
C2 C 0.3114(2) -0.2743(2) 0.08329(7) 0.0530(6) Uani 1 1 d .
H2 H 0.2365 -0.3328 0.0873 0.064 Uiso 1 1 calc R
C3 C 0.3573(2) -0.2538(2) 0.04019(7) 0.0533(6) Uani 1 1 d .
H3 H 0.3115 -0.2972 0.0156 0.064 Uiso 1 1 calc R
C4 C 0.4680(2) -0.1708(2) 0.03401(6) 0.0464(5) Uani 1 1 d .
H4 H 0.4981 -0.1595 0.0053 0.056 Uiso 1 1 calc R
C5 C 0.53825(19) -0.10136(19) 0.07058(6) 0.0369(4) Uani 1 1 d .
C6 C 0.49066(19) -0.11970(19) 0.11412(6) 0.0376(4) Uani 1 1 d .
C7 C 0.5608(2) -0.0490(2) 0.15047(6) 0.0399(5) Uani 1 1 d .
H7 H 0.5309 -0.0623 0.1792 0.048 Uiso 1 1 calc R
C8 C 0.67092(19) 0.03828(19) 0.14539(6) 0.0372(4) Uani 1 1 d .
C9 C 0.71967(19) 0.05643(19) 0.10111(6) 0.0355(4) Uani 1 1 d .
C10 C 0.6534(2) -0.0139(2) 0.06585(6) 0.0390(5) Uani 1 1 d .
H10 H 0.6860 -0.0034 0.0374 0.047 Uiso 1 1 calc R
C11 C 0.7412(3) -0.0214(2) 0.27220(7) 0.0619(6) Uani 1 1 d .
H11 H 0.8286 -0.0529 0.2671 0.074 Uiso 1 1 calc R
C12 C 0.6752(2) 0.0698(2) 0.24164(6) 0.0439(5) Uani 1 1 d .
C13 C 0.5471(2) 0.1175(3) 0.25147(7) 0.0622(6) Uani 1 1 d .
H13 H 0.5015 0.1827 0.2323 0.075 Uiso 1 1 calc R
C14 C 0.4860(3) 0.0699(3) 0.28911(8) 0.0741(8) Uani 1 1 d .
H14 H 0.3992 0.1017 0.2948 0.089 Uiso 1 1 calc R
C15 C 0.5521(3) -0.0238(3) 0.31813(8) 0.0728(8) Uani 1 1 d .
H15 H 0.5096 -0.0577 0.3431 0.087 Uiso 1 1 calc R
C16 C 0.6800(3) -0.0670(3) 0.31037(8) 0.0749(8) Uani 1 1 d .
H16 H 0.7269 -0.1275 0.3307 0.090 Uiso 1 1 calc R
C17 C 0.9216(2) 0.0625(2) 0.19750(6) 0.0432(5) Uani 1 1 d .
C18 C 0.9509(2) -0.0795(2) 0.18837(7) 0.0550(6) Uani 1 1 d .
H18 H 0.8822 -0.1397 0.1768 0.066 Uiso 1 1 calc R
C19 C 1.0811(3) -0.1332(3) 0.19628(8) 0.0645(6) Uani 1 1 d .
H19 H 1.0997 -0.2286 0.1895 0.077 Uiso 1 1 calc R
C1A C 1.1825(3) -0.0462(3) 0.21405(8) 0.0676(7) Uani 1 1 d .
H1A H 1.2694 -0.0831 0.2202 0.081 Uiso 1 1 calc R
C20 C 1.1560(3) 0.0943(3) 0.22276(9) 0.0739(7) Uani 1 1 d .
H20 H 1.2252 0.1537 0.2345 0.089 Uiso 1 1 calc R
C21 C 1.0269(2) 0.1488(3) 0.21424(7) 0.0587(6) Uani 1 1 d .
H21 H 1.0104 0.2454 0.2199 0.070 Uiso 1 1 calc R
C22 C 0.83902(19) 0.15024(19) 0.09248(6) 0.0371(4) Uani 1 1 d .
C23 C 0.8171(2) 0.3079(2) 0.09916(6) 0.0389(5) Uani 1 1 d .
C24 C 0.6957(2) 0.3713(2) 0.08384(6) 0.0436(5) Uani 1 1 d .
H24 H 0.6287 0.3150 0.0693 0.052 Uiso 1 1 calc R
C25 C 0.6721(2) 0.5161(2) 0.08964(8) 0.0565(6) Uani 1 1 d .
H25 H 0.5906 0.5566 0.0785 0.068 Uiso 1 1 calc R
C26 C 0.7686(3) 0.6004(2) 0.11176(8) 0.0653(7) Uani 1 1 d .
H26 H 0.7525 0.6978 0.1160 0.078 Uiso 1 1 calc R
C27 C 0.8890(3) 0.5401(2) 0.12753(8) 0.0664(7) Uani 1 1 d .
H27 H 0.9547 0.5971 0.1424 0.080 Uiso 1 1 calc R
C28 C 0.9138(2) 0.3952(2) 0.12148(7) 0.0521(5) Uani 1 1 d .
H28 H 0.9959 0.3558 0.1324 0.062 Uiso 1 1 calc R
C29 C 0.9548(2) 0.0952(2) 0.07812(6) 0.0415(5) Uani 1 1 d .
C30 C 0.9790(2) -0.0638(2) 0.07255(8) 0.0578(6) Uani 1 1 d .
H30A H 0.9011 -0.1163 0.0814 0.087 Uiso 1 1 calc R
H30B H 1.0576 -0.0921 0.0910 0.087 Uiso 1 1 calc R
H30C H 0.9939 -0.0842 0.0417 0.087 Uiso 1 1 calc R
C31 C 1.0713(2) 0.1847(2) 0.06520(7) 0.0445(5) Uani 1 1 d .
C32 C 1.2005(2) 0.1633(2) 0.08546(8) 0.0582(6) Uani 1 1 d .
H32 H 1.2133 0.0939 0.1077 0.070 Uiso 1 1 calc R
C33 C 1.3098(3) 0.2432(3) 0.07312(9) 0.0736(7) Uani 1 1 d .
H33 H 1.3952 0.2281 0.0873 0.088 Uiso 1 1 calc R
C34 C 1.2935(3) 0.3447(3) 0.04007(10) 0.0785(8) Uani 1 1 d .
H34 H 1.3675 0.3990 0.0320 0.094 Uiso 1 1 calc R
C35 C 1.1671(3) 0.3663(3) 0.01883(9) 0.0726(8) Uani 1 1 d .
H35 H 1.1560 0.4341 -0.0040 0.087 Uiso 1 1 calc R
C36 C 1.0566(2) 0.2872(2) 0.03140(7) 0.0561(6) Uani 1 1 d .
H36 H 0.9715 0.3029 0.0171 0.067 Uiso 1 1 calc R

loop_
_atom_site_aniso_label
_atom_site_aniso_U_11
_atom_site_aniso_U_22
_atom_site_aniso_U_33
_atom_site_aniso_U_23
_atom_site_aniso_U_13
_atom_site_aniso_U_12
P1 0.0382(3) 0.0448(3) 0.0439(3) -0.0053(2) 0.0009(2) -0.0032(2)
C1 0.0400(13) 0.0483(12) 0.0522(12) -0.0022(10) 0.0081(9) -0.0056(10)
C2 0.0391(13) 0.0512(13) 0.0684(14) -0.0035(11) -0.0002(10) -0.0090(10)
C3 0.0521(15) 0.0502(13) 0.0561(13) -0.0073(10) -0.0100(10) -0.0076(11)
C4 0.0491(14) 0.0469(12) 0.0425(11) -0.0001(9) -0.0040(9) -0.0013(10)
C5 0.0338(11) 0.0317(10) 0.0448(11) 0.0010(8) -0.0018(8) 0.0028(9)
C6 0.0323(11) 0.0348(10) 0.0456(11) -0.0004(8) 0.0018(8) 0.0019(9)
C7 0.0364(12) 0.0435(11) 0.0403(10) 0.0004(9) 0.0056(8) -0.0013(9)
C8 0.0315(11) 0.0374(10) 0.0428(11) -0.0014(8) 0.0016(8) 0.0019(9)
C9 0.0305(11) 0.0327(10) 0.0433(10) 0.0019(8) 0.0018(8) 0.0016(8)
C10 0.0404(12) 0.0382(10) 0.0385(10) 0.0044(8) 0.0039(8) 0.0025(9)
C11 0.0619(17) 0.0639(15) 0.0612(14) 0.0074(12) 0.0150(12) 0.0124(13)
C12 0.0417(13) 0.0478(12) 0.0422(11) -0.0103(9) 0.0019(9) -0.0038(10)
C13 0.0437(15) 0.0923(18) 0.0502(13) -0.0055(12) -0.0007(10) 0.0118(13)
C14 0.0434(15) 0.122(2) 0.0572(15) -0.0203(15) 0.0104(12) -0.0009(16)
C15 0.080(2) 0.0900(19) 0.0504(14) -0.0059(13) 0.0212(13) -0.0133(16)
C16 0.086(2) 0.0801(18) 0.0607(15) 0.0149(13) 0.0206(14) 0.0149(16)
C17 0.0393(13) 0.0506(12) 0.0397(11) -0.0029(9) 0.0031(8) -0.0064(10)
C18 0.0439(14) 0.0576(14) 0.0628(14) -0.0141(11) -0.0023(10) -0.0011(11)
C19 0.0539(17) 0.0662(15) 0.0729(15) -0.0129(12) 0.0013(12) 0.0136(13)
C1A 0.0418(15) 0.090(2) 0.0705(16) 0.0024(14) -0.0031(11) 0.0090(14)
C20 0.0467(17) 0.0774(18) 0.0950(19) -0.0030(15) -0.0179(13) -0.0090(14)
C21 0.0447(15) 0.0561(14) 0.0738(15) -0.0032(12) -0.0093(11) -0.0056(12)
C22 0.0351(12) 0.0352(10) 0.0408(10) 0.0016(8) 0.0017(8) -0.0021(9)
C23 0.0363(12) 0.0380(10) 0.0430(10) 0.0029(8) 0.0083(8) -0.0030(9)
C24 0.0374(13) 0.0434(12) 0.0505(11) 0.0038(9) 0.0074(9) -0.0014(10)
C25 0.0488(15) 0.0495(13) 0.0725(15) 0.0122(11) 0.0142(11) 0.0111(12)
C26 0.0659(19) 0.0382(12) 0.0937(18) 0.0001(12) 0.0223(14) 0.0042(13)
C27 0.0618(18) 0.0457(13) 0.0915(18) -0.0172(12) 0.0039(13) -0.0110(13)
C28 0.0403(13) 0.0469(12) 0.0686(14) -0.0045(10) -0.0005(10) -0.0020(10)
C29 0.0394(13) 0.0382(10) 0.0471(11) 0.0018(9) 0.0047(9) -0.0031(9)
C30 0.0508(15) 0.0440(12) 0.0800(15) -0.0023(11) 0.0162(11) 0.0023(11)
C31 0.0412(13) 0.0404(11) 0.0531(12) -0.0074(9) 0.0122(9) -0.0014(10)
C32 0.0413(14) 0.0598(14) 0.0742(15) 0.0004(12) 0.0092(11) -0.0018(12)
C33 0.0389(15) 0.0745(18) 0.109(2) -0.0092(16) 0.0152(13) -0.0078(13)
C34 0.0568(19) 0.0586(16) 0.124(2) -0.0125(16) 0.0436(17) -0.0160(14)
C35 0.081(2) 0.0549(15) 0.0854(18) 0.0098(13) 0.0376(15) -0.0070(15)
C36 0.0536(15) 0.0509(13) 0.0650(14) 0.0034(11) 0.0128(11) -0.0028(11)

loop_
_atom_type_symbol
_atom_type_description
_atom_type_scat_dispersion_real
_atom_type_scat_dispersion_imag
_atom_type_scat_source
C C 0.0033 0.0016 'International Tables Vol C Tables 4.2.6.8 and 6.1.1.4'
H H 0.0000 0.0000 'International Tables Vol C Tables 4.2.6.8 and 6.1.1.4'
P P 0.1023 0.0942 'International Tables Vol C Tables 4.2.6.8 and 6.1.1.4'

loop_
_geom_angle_atom_site_label_1
_geom_angle_atom_site_label_2
_geom_angle_atom_site_label_3
_geom_angle
C17 P1 C12 101.03(9)
C17 P1 C8 101.95(9)
C12 P1 C8 103.21(9)
C2 C1 C6 121.13(19)
C2 C1 H1 119.4
C6 C1 H1 119.4
C1 C2 C3 120.0(2)
C1 C2 H2 120.0
C3 C2 H2 120.0
C4 C3 C2 120.50(19)
C4 C3 H3 119.8
C2 C3 H3 119.8
C3 C4 C5 121.02(19)
C3 C4 H4 119.5
C5 C4 H4 119.5
C10 C5 C4 123.12(17)
C10 C5 C6 118.22(16)
C4 C5 C6 118.65(18)
C1 C6 C7 122.99(17)
C1 C6 C5 118.70(17)
C7 C6 C5 118.31(17)
C8 C7 C6 123.03(17)
C8 C7 H7 118.5
C6 C7 H7 118.5
C7 C8 C9 118.63(17)
C7 C8 P1 122.96(14)
C9 C8 P1 118.27(14)
C10 C9 C8 118.56(17)
C10 C9 C22 119.24(16)
C8 C9 C22 122.19(16)
C9 C10 C5 123.22(17)
C9 C10 H10 118.4
C5 C10 H10 118.4
C12 C11 C16 121.4(2)
C12 C11 H11 119.3
C16 C11 H11 119.3
C11 C12 C13 117.2(2)
C11 C12 P1 124.09(17)
C13 C12 P1 118.53(17)
C14 C13 C12 121.1(2)
C14 C13 H13 119.4
C12 C13 H13 119.4
C15 C14 C13 120.4(2)
C15 C14 H14 119.8
C13 C14 H14 119.8
C16 C15 C14 119.6(2)
C16 C15 H15 120.2
C14 C15 H15 120.2
C15 C16 C11 120.2(2)
C15 C16 H16 119.9
C11 C16 H16 119.9
C21 C17 C18 117.7(2)
C21 C17 P1 117.14(16)
C18 C17 P1 125.08(16)
C17 C18 C19 120.9(2)
C17 C18 H18 119.5
C19 C18 H18 119.5
C1A C19 C18 120.0(2)
C1A C19 H19 120.0
C18 C19 H19 120.0
C20 C1A C19 119.9(2)
C20 C1A H1A 120.0
C19 C1A H1A 120.0
C1A C20 C21 120.2(2)
C1A C20 H20 119.9
C21 C20 H20 119.9
C20 C21 C17 121.2(2)
C20 C21 H21 119.4
C17 C21 H21 119.4
C29 C22 C23 123.21(17)
C29 C22 C9 121.49(16)
C23 C22 C9 115.24(16)
C24 C23 C28 117.53(18)
C24 C23 C22 120.10(18)
C28 C23 C22 122.35(18)
C25 C24 C23 121.5(2)
C25 C24 H24 119.2
C23 C24 H24 119.2
C26 C25 C24 120.1(2)
C26 C25 H25 120.0
C24 C25 H25 120.0
C27 C26 C25 119.5(2)
C27 C26 H26 120.3
C25 C26 H26 120.3
C26 C27 C28 120.7(2)
C26 C27 H27 119.7
C28 C27 H27 119.7
C27 C28 C23 120.6(2)
C27 C28 H28 119.7
C23 C28 H28 119.7
C22 C29 C31 123.53(17)
C22 C29 C30 123.49(18)
C31 C29 C30 112.97(17)
C29 C30 H30A 109.5
C29 C30 H30B 109.5
H30A C30 H30B 109.5
C29 C30 H30C 109.5
H30A C30 H30C 109.5
H30B C30 H30C 109.5
C36 C31 C32 117.9(2)
C36 C31 C29 121.5(2)
C32 C31 C29 120.53(19)
C33 C32 C31 121.1(2)
C33 C32 H32 119.4
C31 C32 H32 119.4
C34 C33 C32 120.3(3)
C34 C33 H33 119.8
C32 C33 H33 119.8
C33 C34 C35 119.8(2)
C33 C34 H34 120.1
C35 C34 H34 120.1
C34 C35 C36 120.1(2)
C34 C35 H35 119.9
C36 C35 H35 119.9
C35 C36 C31 120.7(2)
C35 C36 H36 119.6
C31 C36 H36 119.6

loop_
_geom_bond_atom_site_label_1
_geom_bond_atom_site_label_2
_geom_bond_distance
P1 C17 1.826(2)
P1 C12 1.840(2)
P1 C8 1.8406(19)
C1 C2 1.365(3)
C1 C6 1.410(3)
C1 H1 0.9300
C2 C3 1.401(3)
C2 H2 0.9300
C3 C4 1.358(3)
C3 H3 0.9300
C4 C5 1.413(3)
C4 H4 0.9300
C5 C10 1.410(3)
C5 C6 1.417(3)
C6 C7 1.414(3)
C7 C8 1.370(3)
C7 H7 0.9300
C8 C9 1.442(2)
C9 C10 1.371(2)
C9 C22 1.499(3)
C10 H10 0.9300
C11 C12 1.380(3)
C11 C16 1.386(3)
C11 H11 0.9300
C12 C13 1.386(3)
C13 C14 1.378(3)
C13 H13 0.9300
C14 C15 1.366(4)
C14 H14 0.9300
C15 C16 1.356(4)
C15 H15 0.9300
C16 H16 0.9300
C17 C21 1.381(3)
C17 C18 1.382(3)
C18 C19 1.384(3)
C18 H18 0.9300
C19 C1A 1.367(3)
C19 H19 0.9300
C1A C20 1.360(4)
C1A H1A 0.9300
C20 C21 1.379(3)
C20 H20 0.9300
C21 H21 0.9300
C22 C29 1.343(3)
C22 C23 1.497(3)
C23 C24 1.386(3)
C23 C28 1.391(3)
C24 C25 1.379(3)
C24 H24 0.9300
C25 C26 1.372(3)
C25 H25 0.9300
C26 C27 1.370(3)
C26 H26 0.9300
C27 C28 1.383(3)
C27 H27 0.9300
C28 H28 0.9300
C29 C31 1.487(3)
C29 C30 1.509(3)
C30 H30A 0.9600
C30 H30B 0.9600
C30 H30C 0.9600
C31 C36 1.389(3)
C31 C32 1.391(3)
C32 C33 1.376(3)
C32 H32 0.9300
C33 C34 1.368(4)
C33 H33 0.9300
C34 C35 1.378(4)
C34 H34 0.9300
C35 C36 1.384(3)
C35 H35 0.9300
C36 H36 0.9300
